data_7229394
loop_
_publ_author_name
'Shen, Chao'
'Yang, Ming'
'Xu, Jun'
'Chen, Chao'
'Zheng, Kai'
'Shen, Jiabing'
'Zhang, Pengfei'

_publ_section_title
;
 Iodobenzene-catalyzed synthesis of aryl sulfonate esters from
 aminoquinolines via remote radical C--O cross-coupling
;
_journal_issue 78
_journal_name_full 'RSC Adv.'
_journal_page_first 49436
_journal_paper_doi 10.1039/C7RA09053F
_journal_volume 7
_journal_year 2017
_chemical_formula_sum 'C26 H21 Cl N2 O6 S'
_chemical_formula_weight 524.96
_chemical_name_systematic
; 
 ? 
;
_space_group_IT_number 14
_symmetry_cell_setting monoclinic
_symmetry_space_group_name_Hall '-P 2yn'
_symmetry_space_group_name_H-M 'P 1 21/n 1'
_atom_sites_solution_hydrogens geom
_atom_sites_solution_primary direct
_atom_sites_solution_secondary difmap
_audit_creation_method SHELXL-97
_audit_update_record
;
2016-11-07 deposited with the CCDC.
2017-10-12 downloaded from the CCDC.
;
_cell_angle_alpha 90.00
_cell_angle_beta 95.779(2)
_cell_angle_gamma 90.00
_cell_formula_units_Z 4
_cell_length_a 8.9158(9)
_cell_length_b 9.1950(9)
_cell_length_c 29.183(3)
_cell_measurement_temperature 296(2)
_cell_volume 2380.3(4)
_computing_structure_refinement 'SHELXL-97 (Sheldrick, 1997)'
_computing_structure_solution 'SHELXS-97 (Sheldrick, 1990)'
_diffrn_ambient_temperature 296(2)
_diffrn_measured_fraction_theta_full 0.999
_diffrn_measured_fraction_theta_max 0.999
_diffrn_radiation_monochromator graphite
_diffrn_radiation_source 'fine-focus sealed tube'
_diffrn_radiation_type MoK\a
_diffrn_radiation_wavelength 0.71073
_diffrn_reflns_av_R_equivalents 0.0206
_diffrn_reflns_av_sigmaI/netI 0.0246
_diffrn_reflns_limit_h_max 9
_diffrn_reflns_limit_h_min -10
_diffrn_reflns_limit_k_max 10
_diffrn_reflns_limit_k_min -10
_diffrn_reflns_limit_l_max 32
_diffrn_reflns_limit_l_min -34
_diffrn_reflns_number 11863
_diffrn_reflns_theta_full 25.10
_diffrn_reflns_theta_max 25.10
_diffrn_reflns_theta_min 1.40
_exptl_absorpt_coefficient_mu 0.295
_exptl_absorpt_correction_T_max 0.9488
_exptl_absorpt_correction_T_min 0.9433
_exptl_absorpt_correction_type multi-scan
_exptl_absorpt_process_details sadabs
_exptl_crystal_colour yellow
_exptl_crystal_density_diffrn 1.465
_exptl_crystal_density_method 'not measured'
_exptl_crystal_description block
_exptl_crystal_F_000 1088
_exptl_crystal_size_max 0.20
_exptl_crystal_size_mid 0.19
_exptl_crystal_size_min 0.18
_refine_diff_density_max 0.430
_refine_diff_density_min -0.572
_refine_diff_density_rms 0.172
_refine_ls_extinction_method none
_refine_ls_goodness_of_fit_ref 1.047
_refine_ls_hydrogen_treatment mixed
_refine_ls_matrix_type full
_refine_ls_number_parameters 335
_refine_ls_number_reflns 4235
_refine_ls_number_restraints 0
_refine_ls_restrained_S_all 1.047
_refine_ls_R_factor_all 0.0590
_refine_ls_R_factor_gt 0.0422
_refine_ls_shift/su_max 0.000
_refine_ls_shift/su_mean 0.000
_refine_ls_structure_factor_coef Fsqd
_refine_ls_weighting_details 'calc w=1/[\s^2^(Fo^2^)+(0.0794P)^2^+0.8371P] where P=(Fo^2^+2Fc^2^)/3'
_refine_ls_weighting_scheme calc
_refine_ls_wR_factor_gt 0.1186
_refine_ls_wR_factor_ref 0.1385
_reflns_number_gt 3300
_reflns_number_total 4235
_reflns_threshold_expression >2sigma(I)
_cod_data_source_file c7ra09053f2.cif
_cod_data_source_block ww_CCDC1
_cod_original_sg_symbol_H-M P21/n
_cod_database_code 7229394

loop_
_symmetry_equiv_pos_as_xyz
'x, y, z'
'-x+1/2, y+1/2, -z+1/2'
'-x, -y, -z'
'x-1/2, -y-1/2, z-1/2'

loop_
_atom_site_label
_atom_site_type_symbol
_atom_site_fract_x
_atom_site_fract_y
_atom_site_fract_z
_atom_site_U_iso_or_equiv
_atom_site_adp_type
_atom_site_occupancy
_atom_site_symmetry_multiplicity
_atom_site_calc_flag
_atom_site_refinement_flags
_atom_site_disorder_assembly
_atom_site_disorder_group
Cl1 Cl 0.59333(8) 0.83137(9) 0.12589(2) 0.0655(3) Uani 1 1 d . . .
S1 S 0.95198(7) 0.75274(7) 0.07924(2) 0.0481(2) Uani 1 1 d . . .
N1 N 0.3608(2) 0.8291(2) -0.01878(6) 0.0400(5) Uani 1 1 d . . .
N2 N 0.4306(2) 0.6626(2) -0.08538(6) 0.0416(5) Uani 1 1 d . . .
H2B H 0.3522 0.7166 -0.0844 0.050 Uiso 1 1 calc R . .
O1 O 1.0487(2) 0.6817(3) 0.05063(6) 0.0728(6) Uani 1 1 d . . .
O2 O 0.9048(3) 0.8970(2) 0.06887(8) 0.0769(7) Uani 1 1 d . . .
O3 O 0.80204(17) 0.65599(17) 0.08112(5) 0.0407(4) Uani 1 1 d . . .
O4 O 0.2094(2) 1.0946(2) 0.07377(6) 0.0546(5) Uani 1 1 d . A .
O5 O 0.4024(7) 1.0715(8) 0.12637(19) 0.071(3) Uani 0.517(12) 1 d P A 1
O5A O 0.3116(11) 0.9815(9) 0.13407(14) 0.082(3) Uani 0.483(12) 1 d P A 2
O6 O 0.5481(2) 0.5165(3) -0.13282(7) 0.0730(6) Uani 1 1 d . . .
C1 C 1.0247(3) 0.7368(3) 0.13702(8) 0.0423(6) Uani 1 1 d . . .
C2 C 0.9684(3) 0.8218(3) 0.17012(10) 0.0579(7) Uani 1 1 d . . .
H2A H 0.8921 0.8887 0.1619 0.069 Uiso 1 1 calc R . .
C3 C 1.0256(3) 0.8072(3) 0.21534(10) 0.0613(8) Uani 1 1 d . . .
H3A H 0.9858 0.8630 0.2378 0.074 Uiso 1 1 calc R . .
C4 C 1.1414(3) 0.7110(3) 0.22803(9) 0.0532(7) Uani 1 1 d . . .
C5 C 1.1982(3) 0.6305(4) 0.19409(10) 0.0639(8) Uani 1 1 d . . .
H5A H 1.2779 0.5671 0.2020 0.077 Uiso 1 1 calc R . .
C6 C 1.1406(3) 0.6412(3) 0.14872(9) 0.0583(7) Uani 1 1 d . . .
H6A H 1.1795 0.5845 0.1263 0.070 Uiso 1 1 calc R . .
C7 C 1.1987(4) 0.6929(5) 0.27795(10) 0.0846(11) Uani 1 1 d . . .
H7A H 1.2788 0.6227 0.2807 0.127 Uiso 1 1 calc R . .
H7B H 1.1182 0.6600 0.2948 0.127 Uiso 1 1 calc R . .
H7C H 1.2358 0.7845 0.2902 0.127 Uiso 1 1 calc R . .
C8 C 0.7027(2) 0.6574(2) 0.04002(8) 0.0358(5) Uani 1 1 d . . .
C9 C 0.7369(2) 0.5679(3) 0.00540(8) 0.0397(5) Uani 1 1 d . . .
H9A H 0.8211 0.5080 0.0100 0.048 Uiso 1 1 calc R . .
C10 C 0.6486(2) 0.5639(3) -0.03698(8) 0.0390(5) Uani 1 1 d . . .
H10A H 0.6728 0.5003 -0.0599 0.047 Uiso 1 1 calc R . .
C11 C 0.5263(2) 0.6539(2) -0.04463(7) 0.0350(5) Uani 1 1 d . . .
C12 C 0.4859(2) 0.7465(2) -0.00829(7) 0.0336(5) Uani 1 1 d . . .
C13 C 0.5717(2) 0.7476(2) 0.03564(7) 0.0334(5) Uani 1 1 d . . .
C14 C 0.5124(2) 0.8355(2) 0.06983(7) 0.0362(5) Uani 1 1 d . . .
C15 C 0.3860(3) 0.9197(3) 0.05880(8) 0.0387(5) Uani 1 1 d . A .
C16 C 0.3155(3) 0.9126(3) 0.01342(8) 0.0435(6) Uani 1 1 d . . .
H16A H 0.2314 0.9710 0.0059 0.052 Uiso 1 1 calc R . .
C17 C 0.3207(3) 1.0180(3) 0.09242(9) 0.0600(8) Uani 1 1 d . . .
C18 C 0.1346(3) 1.1933(3) 0.10263(9) 0.0519(7) Uani 1 1 d . . .
H18A H 0.2045 1.2674 0.1152 0.062 Uiso 1 1 calc R A .
H18B H 0.0975 1.1408 0.1280 0.062 Uiso 1 1 calc R . .
C19 C 0.0063(3) 1.2621(3) 0.07353(10) 0.0584(7) Uani 1 1 d . A .
H19A H -0.0456 1.3281 0.0920 0.088 Uiso 1 1 calc R . .
H19B H -0.0623 1.1880 0.0613 0.088 Uiso 1 1 calc R . .
H19C H 0.0442 1.3143 0.0487 0.088 Uiso 1 1 calc R . .
C20 C 0.4446(3) 0.5972(3) -0.12645(8) 0.0428(6) Uani 1 1 d . . .
C21 C 0.3207(3) 0.6289(3) -0.16382(7) 0.0394(5) Uani 1 1 d . . .
C22 C 0.2468(3) 0.7602(3) -0.16834(9) 0.0531(7) Uani 1 1 d . . .
H22A H 0.2719 0.8343 -0.1473 0.064 Uiso 1 1 calc R . .
C23 C 0.1350(4) 0.7823(4) -0.20414(10) 0.0666(8) Uani 1 1 d . . .
H23A H 0.0849 0.8711 -0.2068 0.080 Uiso 1 1 calc R . .
C24 C 0.0976(3) 0.6751(4) -0.23558(10) 0.0613(8) Uani 1 1 d . . .
H24A H 0.0228 0.6911 -0.2597 0.074 Uiso 1 1 calc R . .
C25 C 0.1703(3) 0.5447(4) -0.23151(9) 0.0600(7) Uani 1 1 d . . .
H25A H 0.1443 0.4713 -0.2527 0.072 Uiso 1 1 calc R . .
C26 C 0.2822(3) 0.5210(3) -0.19604(9) 0.0544(7) Uani 1 1 d . . .
H26A H 0.3321 0.4321 -0.1938 0.065 Uiso 1 1 calc R . .

loop_
_atom_site_aniso_label
_atom_site_aniso_U_11
_atom_site_aniso_U_22
_atom_site_aniso_U_33
_atom_site_aniso_U_23
_atom_site_aniso_U_13
_atom_site_aniso_U_12
Cl1 0.0646(5) 0.0940(6) 0.0342(4) -0.0075(3) -0.0133(3) 0.0208(4)
S1 0.0402(4) 0.0608(4) 0.0402(4) 0.0084(3) -0.0102(3) -0.0112(3)
N1 0.0345(10) 0.0489(12) 0.0350(10) -0.0017(9) -0.0048(8) 0.0064(9)
N2 0.0343(10) 0.0563(13) 0.0330(10) -0.0032(9) -0.0025(8) 0.0073(9)
O1 0.0446(11) 0.131(2) 0.0424(10) -0.0082(11) 0.0037(9) -0.0095(11)
O2 0.0841(15) 0.0571(12) 0.0811(14) 0.0262(11) -0.0330(12) -0.0222(11)
O3 0.0364(9) 0.0466(9) 0.0365(8) 0.0072(7) -0.0087(7) -0.0032(7)
O4 0.0479(10) 0.0699(12) 0.0445(10) -0.0131(9) -0.0019(8) 0.0159(9)
O5 0.063(3) 0.093(5) 0.052(3) -0.036(3) -0.026(2) 0.025(3)
O5A 0.121(7) 0.093(5) 0.033(2) 0.003(2) 0.007(3) 0.046(5)
O6 0.0607(12) 0.1023(17) 0.0529(11) -0.0272(11) -0.0090(10) 0.0327(12)
C1 0.0347(12) 0.0482(14) 0.0414(13) -0.0027(11) -0.0089(10) -0.0001(10)
C2 0.0484(15) 0.0600(17) 0.0607(17) -0.0134(14) -0.0167(13) 0.0161(13)
C3 0.0536(16) 0.080(2) 0.0483(16) -0.0210(14) -0.0064(13) 0.0114(15)
C4 0.0447(14) 0.0717(18) 0.0409(14) 0.0019(13) -0.0075(11) -0.0008(13)
C5 0.0538(17) 0.080(2) 0.0547(17) 0.0004(15) -0.0115(13) 0.0256(15)
C6 0.0472(15) 0.079(2) 0.0462(15) -0.0095(14) -0.0058(12) 0.0196(14)
C7 0.077(2) 0.129(3) 0.0438(17) 0.0079(19) -0.0111(16) 0.005(2)
C8 0.0322(11) 0.0390(12) 0.0342(11) 0.0066(10) -0.0068(9) -0.0052(9)
C9 0.0328(12) 0.0399(13) 0.0455(13) 0.0028(11) -0.0009(10) 0.0009(10)
C10 0.0358(12) 0.0422(13) 0.0385(12) -0.0022(10) 0.0015(10) -0.0013(10)
C11 0.0309(11) 0.0421(13) 0.0313(11) 0.0001(10) 0.0000(9) -0.0061(9)
C12 0.0314(11) 0.0349(12) 0.0338(12) 0.0023(9) -0.0010(9) -0.0034(9)
C13 0.0318(11) 0.0331(12) 0.0341(12) 0.0028(9) -0.0024(9) -0.0057(9)
C14 0.0355(12) 0.0390(12) 0.0324(11) 0.0010(9) -0.0048(9) -0.0066(10)
C15 0.0398(13) 0.0406(13) 0.0347(12) -0.0021(10) -0.0013(10) -0.0012(10)
C16 0.0407(13) 0.0510(15) 0.0377(12) -0.0015(11) -0.0020(10) 0.0083(11)
C17 0.0706(19) 0.0683(18) 0.0388(14) -0.0092(13) -0.0060(14) 0.0252(15)
C18 0.0530(15) 0.0586(16) 0.0442(14) -0.0118(12) 0.0049(12) 0.0092(13)
C19 0.0449(15) 0.0681(19) 0.0615(18) -0.0034(14) 0.0022(13) 0.0076(13)
C20 0.0388(13) 0.0532(15) 0.0362(13) -0.0069(11) 0.0024(10) -0.0010(11)
C21 0.0366(12) 0.0516(14) 0.0300(11) -0.0021(10) 0.0037(9) -0.0044(11)
C22 0.0653(17) 0.0511(16) 0.0406(14) -0.0030(12) -0.0066(12) -0.0014(13)
C23 0.075(2) 0.0643(19) 0.0565(18) 0.0050(15) -0.0117(16) 0.0127(16)
C24 0.0535(16) 0.084(2) 0.0428(15) 0.0043(15) -0.0107(13) -0.0015(15)
C25 0.0605(17) 0.0718(19) 0.0455(15) -0.0134(14) -0.0055(13) -0.0121(15)
C26 0.0591(16) 0.0556(16) 0.0463(15) -0.0087(12) -0.0057(13) 0.0014(13)

loop_
_atom_type_symbol
_atom_type_description
_atom_type_scat_dispersion_real
_atom_type_scat_dispersion_imag
_atom_type_scat_source
C C 0.0033 0.0016 'International Tables Vol C Tables 4.2.6.8 and 6.1.1.4'
H H 0.0000 0.0000 'International Tables Vol C Tables 4.2.6.8 and 6.1.1.4'
N N 0.0061 0.0033 'International Tables Vol C Tables 4.2.6.8 and 6.1.1.4'
O O 0.0106 0.0060 'International Tables Vol C Tables 4.2.6.8 and 6.1.1.4'
S S 0.1246 0.1234 'International Tables Vol C Tables 4.2.6.8 and 6.1.1.4'
Cl Cl 0.1484 0.1585 'International Tables Vol C Tables 4.2.6.8 and 6.1.1.4'

loop_
_geom_angle_atom_site_label_1
_geom_angle_atom_site_label_2
_geom_angle_atom_site_label_3
_geom_angle
O2 S1 O1 119.41(15)
O2 S1 O3 107.17(11)
O1 S1 O3 108.75(11)
O2 S1 C1 110.97(13)
O1 S1 C1 109.88(12)
O3 S1 C1 98.55(10)
C16 N1 C12 118.19(19)
C20 N2 C11 128.6(2)
C8 O3 S1 114.59(13)
C17 O4 C18 118.5(2)
C6 C1 C2 120.5(2)
C6 C1 S1 119.3(2)
C2 C1 S1 120.15(19)
C1 C2 C3 119.5(2)
C2 C3 C4 121.1(3)
C5 C4 C3 118.1(2)
C5 C4 C7 121.7(3)
C3 C4 C7 120.2(3)
C4 C5 C6 121.8(2)
C1 C6 C5 118.9(3)
C9 C8 O3 117.05(19)
C9 C8 C13 121.8(2)
O3 C8 C13 121.13(19)
C8 C9 C10 121.6(2)
C11 C10 C9 119.8(2)
C10 C11 N2 125.6(2)
C10 C11 C12 119.6(2)
N2 C11 C12 114.73(19)
N1 C12 C13 123.6(2)
N1 C12 C11 115.29(19)
C13 C12 C11 121.14(19)
C14 C13 C8 128.6(2)
C14 C13 C12 115.47(19)
C8 C13 C12 115.89(19)
C15 C14 C13 120.5(2)
C15 C14 Cl1 119.29(18)
C13 C14 Cl1 120.19(17)
C14 C15 C16 118.0(2)
C14 C15 C17 123.3(2)
C16 C15 C17 118.6(2)
N1 C16 C15 124.1(2)
O5 C17 O5A 56.1(3)
O5 C17 O4 118.3(3)
O5A C17 O4 115.3(4)
O5 C17 C15 121.1(3)
O5A C17 C15 122.3(3)
O4 C17 C15 112.7(2)
O4 C18 C19 107.8(2)
O6 C20 N2 123.0(2)
O6 C20 C21 121.6(2)
N2 C20 C21 115.4(2)
C22 C21 C26 118.7(2)
C22 C21 C20 123.4(2)
C26 C21 C20 117.9(2)
C21 C22 C23 120.2(3)
C24 C23 C22 120.7(3)
C25 C24 C23 119.7(3)
C24 C25 C26 120.4(3)
C25 C26 C21 120.4(3)

loop_
_geom_bond_atom_site_label_1
_geom_bond_atom_site_label_2
_geom_bond_distance
Cl1 C14 1.721(2)
S1 O2 1.415(2)
S1 O1 1.419(2)
S1 O3 1.6114(16)
S1 C1 1.751(2)
N1 C16 1.309(3)
N1 C12 1.358(3)
N2 C20 1.358(3)
N2 C11 1.395(3)
O3 C8 1.418(3)
O4 C17 1.292(3)
O4 C18 1.446(3)
O5 C17 1.268(5)
O5A C17 1.271(5)
O6 C20 1.213(3)
C1 C6 1.374(4)
C1 C2 1.376(4)
C2 C3 1.373(4)
C3 C4 1.381(4)
C4 C5 1.374(4)
C4 C7 1.504(4)
C5 C6 1.375(4)
C8 C9 1.361(3)
C8 C13 1.428(3)
C9 C10 1.398(3)
C10 C11 1.369(3)
C11 C12 1.434(3)
C12 C13 1.425(3)
C13 C14 1.427(3)
C14 C15 1.379(3)
C15 C16 1.409(3)
C15 C17 1.494(3)
C18 C19 1.494(4)
C20 C21 1.501(3)
C21 C22 1.375(4)
C21 C26 1.386(3)
C22 C23 1.384(4)
C23 C24 1.365(4)
C24 C25 1.363(4)
C25 C26 1.381(4)
